data_4128798
loop_
_publ_author_name
'Strangm\"uller, Stefan'
'Eickhoff, Henrik'
'M\"uller, David'
'Klein, Wilhelm'
'Raudaschl-Sieber, Gabriele'
'Kirchhain, Holger'
'Sedlmeier, Christian'
'Baran, Volodymyr'
'Senyshyn, Anatoliy'
'Deringer, Volker L.'
'van W\"ullen, Leo'
'Gasteiger, Hubert A.'
'F\"assler, Thomas F'

_publ_section_title
;
 Fast Ionic Conductivity in the Most Lithium-Rich Phosphidosilicate
 Li<sub>14</sub>SiP<sub>6</sub>.
;
_journal_issue 36
_journal_name_full 'Journal of the American Chemical Society'
_journal_page_first 14200
_journal_page_last 14209
_journal_paper_doi 10.1021/jacs.9b05301
_journal_volume 141
_journal_year 2019
_chemical_compound_source synthetic
_chemical_formula_moiety 'P4 Si0.67, 9.33(Li)'
_chemical_formula_sum 'Li2.33 P Si0.17'
_chemical_formula_weight 51.85
_space_group_IT_number 225
_space_group_name_Hall '-F 4 2 3'
_space_group_name_H-M_alt 'F m -3 m'
_symmetry_cell_setting cubic
_symmetry_space_group_name_Hall '-F 4 2 3'
_symmetry_space_group_name_H-M 'F m -3 m'
_audit_creation_date 06-Jul-2018
_audit_creation_method FULLPROF
_audit_update_record 11-May-2019
_cell_angle_alpha 90.0000
_cell_angle_beta 90.0000
_cell_angle_gamma 90.0000
_cell_formula_units_Z 4
_cell_length_a 5.93927
_cell_length_b 5.93927
_cell_length_c 5.93927
_cell_measurement_temperature 300
_cell_volume 209.507
_computing_molecular_graphics 'DIAMOND 3.2k'
_computing_structure_refinement FULLPROF
_computing_structure_solution SHELXS-97
_diffrn_ambient_temperature 300
_diffrn_detector '^3^He counter'
_diffrn_detector_type
; curved position-sensitive detector-array of 80 counter tubes, height:
 300 mm, resolution: 3 mm 
;
_diffrn_measurement_device 'one-circle powder diffractometer'
_diffrn_measurement_device_type 'SPODI High resolution powder diffractometer'
_diffrn_measurement_method 'profile data from \q/2\q scans'
_diffrn_radiation_monochromator Ge(551)
_diffrn_radiation_probe neutron
_diffrn_radiation_type 'Constant Wavelength Neutron Diffraction'
_diffrn_radiation_wavelength 1.54817
_diffrn_source 'nuclear reactor'
_diffrn_source_type 'FRM II beamline 8a'
_exptl_absorpt_process_details
;   FullProf Absorption/surface roughness correction. 
 No correction is applied. 
;
_exptl_crystal_density_diffrn 1.644
_pd_block_id Li14SiP6_300K_5h_300mm_varH
_pd_calc_method 'Rietveld Refinement'
_pd_char_colour red
_pd_instr_geometry Debye-Scherrer
_pd_instr_location
; SPODI diffractometer, Heinz Maier-Leibnitz-Zentrum, FRM II, Technische
 Universit\"at M\"unchen, Garching, Germany
;
_pd_meas_2theta_range_inc 0.050019
_pd_meas_2theta_range_max 151.89999
_pd_meas_2theta_range_min 0.95000
_pd_meas_number_of_points 3020
_pd_meas_scan_method step
_pd_proc_2theta_range_inc 0.050019
_pd_proc_2theta_range_max 151.8206
_pd_proc_2theta_range_min 0.8706
_pd_proc_info_data_reduction
; efficiency/intensity correction and 2\q scattering-angle correction for each
detector-collimator pair, geometrical data correction with Lorentz factor,
variable integration height to obtain 1D data:
H~L~=(R^2^*sin(4\q))/(H~S~*cos^2^(2\q))*\D2\q+H~S~/2
with H~L~: limiting height, H~S~: sample height, R: detector radius
(M. Hoelzel, A. Senyshyn, N. Juenke, H. Boysen, W. Schmahl, H. Fuess,
Nucl. Instrum. Methods Phys. Res., Sect. A 2012, 667, 32-37)
;
_pd_proc_ls_peak_cutoff 0.00500
_pd_proc_ls_profile_function Pseudo-Voigt
_pd_proc_ls_prof_R_factor 4.6175
_pd_proc_ls_prof_wR_expected 2.3725
_pd_proc_ls_prof_wR_factor 6.1586
_pd_proc_number_of_points 2858
_pd_proc_wavelength 1.548175
_pd_spec_mounting
; sealed Nb tube container (10 mm diameter, 0.5 mm wall thickness, sample
 volume ca. 2 cm^3^) 
;
_pd_spec_mount_mode transmission
_pd_spec_orientation vertical
_pd_spec_shape cylinder
_pd_spec_size_axial 30
_pd_spec_size_equat 10
_refine_ls_goodness_of_fit_all 2.5959
_refine_ls_number_parameters 0
_refine_ls_number_reflns 23
_refine_ls_number_restraints 0
_refine_ls_R_I_factor 9.1189
_cod_data_source_file ja9b05301_si_004.cif
_cod_data_source_block Li14SiP6
_cod_database_code 4128798
_pd_proc_ls_prof_cr_factor 10.3203
_pd_proc_ls_prof_cwr_factor 9.4102
_pd_proc_ls_prof_cwr_expected 3.6251
_pd_proc_ls_prof_chi2 6.7386
_pd_proc_ls_prof_echi2 7.2383

loop_
_symmetry_equiv_pos_as_xyz
x,y,z
x,-y,-z
-x,y,-z
-x,-y,z
y,z,x
-y,-z,x
y,-z,-x
-y,z,-x
z,x,y
-z,x,-y
-z,-x,y
z,-x,-y
y,x,z
-y,x,-z
y,-x,-z
-y,-x,z
z,y,x
-z,-y,x
-z,y,-x
z,-y,-x
x,z,y
x,-z,-y
-x,-z,y
-x,z,-y
-x,-y,-z
-x,y,z
x,-y,z
x,y,-z
-y,-z,-x
y,z,-x
-y,z,x
y,-z,x
-z,-x,-y
z,-x,y
z,x,-y
-z,x,y
-y,-x,-z
y,-x,z
-y,x,z
y,x,-z
-z,-y,-x
z,y,-x
z,-y,x
-z,y,x
-x,-z,-y
-x,z,y
x,z,-y
x,-z,y
x+1/2,y+1/2,z
x+1/2,-y+1/2,-z
-x+1/2,y+1/2,-z
-x+1/2,-y+1/2,z
y+1/2,z+1/2,x
-y+1/2,-z+1/2,x
y+1/2,-z+1/2,-x
-y+1/2,z+1/2,-x
z+1/2,x+1/2,y
-z+1/2,x+1/2,-y
-z+1/2,-x+1/2,y
z+1/2,-x+1/2,-y
y+1/2,x+1/2,z
-y+1/2,x+1/2,-z
y+1/2,-x+1/2,-z
-y+1/2,-x+1/2,z
z+1/2,y+1/2,x
-z+1/2,-y+1/2,x
-z+1/2,y+1/2,-x
z+1/2,-y+1/2,-x
x+1/2,z+1/2,y
x+1/2,-z+1/2,-y
-x+1/2,-z+1/2,y
-x+1/2,z+1/2,-y
-x+1/2,-y+1/2,-z
-x+1/2,y+1/2,z
x+1/2,-y+1/2,z
x+1/2,y+1/2,-z
-y+1/2,-z+1/2,-x
y+1/2,z+1/2,-x
-y+1/2,z+1/2,x
y+1/2,-z+1/2,x
-z+1/2,-x+1/2,-y
z+1/2,-x+1/2,y
z+1/2,x+1/2,-y
-z+1/2,x+1/2,y
-y+1/2,-x+1/2,-z
y+1/2,-x+1/2,z
-y+1/2,x+1/2,z
y+1/2,x+1/2,-z
-z+1/2,-y+1/2,-x
z+1/2,y+1/2,-x
z+1/2,-y+1/2,x
-z+1/2,y+1/2,x
-x+1/2,-z+1/2,-y
-x+1/2,z+1/2,y
x+1/2,z+1/2,-y
x+1/2,-z+1/2,y
x+1/2,y,z+1/2
x+1/2,-y,-z+1/2
-x+1/2,y,-z+1/2
-x+1/2,-y,z+1/2
y+1/2,z,x+1/2
-y+1/2,-z,x+1/2
y+1/2,-z,-x+1/2
-y+1/2,z,-x+1/2
z+1/2,x,y+1/2
-z+1/2,x,-y+1/2
-z+1/2,-x,y+1/2
z+1/2,-x,-y+1/2
y+1/2,x,z+1/2
-y+1/2,x,-z+1/2
y+1/2,-x,-z+1/2
-y+1/2,-x,z+1/2
z+1/2,y,x+1/2
-z+1/2,-y,x+1/2
-z+1/2,y,-x+1/2
z+1/2,-y,-x+1/2
x+1/2,z,y+1/2
x+1/2,-z,-y+1/2
-x+1/2,-z,y+1/2
-x+1/2,z,-y+1/2
-x+1/2,-y,-z+1/2
-x+1/2,y,z+1/2
x+1/2,-y,z+1/2
x+1/2,y,-z+1/2
-y+1/2,-z,-x+1/2
y+1/2,z,-x+1/2
-y+1/2,z,x+1/2
y+1/2,-z,x+1/2
-z+1/2,-x,-y+1/2
z+1/2,-x,y+1/2
z+1/2,x,-y+1/2
-z+1/2,x,y+1/2
-y+1/2,-x,-z+1/2
y+1/2,-x,z+1/2
-y+1/2,x,z+1/2
y+1/2,x,-z+1/2
-z+1/2,-y,-x+1/2
z+1/2,y,-x+1/2
z+1/2,-y,x+1/2
-z+1/2,y,x+1/2
-x+1/2,-z,-y+1/2
-x+1/2,z,y+1/2
x+1/2,z,-y+1/2
x+1/2,-z,y+1/2
x,y+1/2,z+1/2
x,-y+1/2,-z+1/2
-x,y+1/2,-z+1/2
-x,-y+1/2,z+1/2
y,z+1/2,x+1/2
-y,-z+1/2,x+1/2
y,-z+1/2,-x+1/2
-y,z+1/2,-x+1/2
z,x+1/2,y+1/2
-z,x+1/2,-y+1/2
-z,-x+1/2,y+1/2
z,-x+1/2,-y+1/2
y,x+1/2,z+1/2
-y,x+1/2,-z+1/2
y,-x+1/2,-z+1/2
-y,-x+1/2,z+1/2
z,y+1/2,x+1/2
-z,-y+1/2,x+1/2
-z,y+1/2,-x+1/2
z,-y+1/2,-x+1/2
x,z+1/2,y+1/2
x,-z+1/2,-y+1/2
-x,-z+1/2,y+1/2
-x,z+1/2,-y+1/2
-x,-y+1/2,-z+1/2
-x,y+1/2,z+1/2
x,-y+1/2,z+1/2
x,y+1/2,-z+1/2
-y,-z+1/2,-x+1/2
y,z+1/2,-x+1/2
-y,z+1/2,x+1/2
y,-z+1/2,x+1/2
-z,-x+1/2,-y+1/2
z,-x+1/2,y+1/2
z,x+1/2,-y+1/2
-z,x+1/2,y+1/2
-y,-x+1/2,-z+1/2
y,-x+1/2,z+1/2
-y,x+1/2,z+1/2
y,x+1/2,-z+1/2
-z,-y+1/2,-x+1/2
z,y+1/2,-x+1/2
z,-y+1/2,x+1/2
-z,y+1/2,x+1/2
-x,-z+1/2,-y+1/2
-x,z+1/2,y+1/2
x,z+1/2,-y+1/2
x,-z+1/2,y+1/2

loop_
_atom_site_label
_atom_site_fract_x
_atom_site_fract_y
_atom_site_fract_z
_atom_site_U_iso_or_equiv
_atom_site_occupancy
_atom_site_adp_type
_atom_site_type_symbol
P 0.00000 0.00000 0.00000 0.04001 1.00000 Uani P
Si1 0.25000 0.25000 0.25000 0.04957 0.08329 Uani Si
Li1 0.25000 0.25000 0.25000 0.04957 0.91527 Uani Li
Li2 0.50000 0.00000 0.00000 0.12027 0.50264 Uani Li

loop_
_atom_site_aniso_label
_atom_site_aniso_U_11
_atom_site_aniso_U_22
_atom_site_aniso_U_33
_atom_site_aniso_U_12
_atom_site_aniso_U_13
_atom_site_aniso_U_23
_atom_site_aniso_type_symbol
P 0.04001 0.04001 0.04001 0.00000 0.00000 0.00000 Li
Si1 0.04957 0.04957 0.04957 0.00000 0.00000 0.00000 Li
Li1 0.04957 0.04957 0.04957 0.00000 0.00000 0.00000 Li
Li2 0.12027 0.12027 0.12027 0.00000 0.00000 0.00000 Li

loop_
_atom_type_symbol
_atom_type_scat_length_neutron
_atom_type_scat_source
P 0.51300 V.F._Sears_Neutron_News_3_26_(1992)
Si 0.41490 V.F._Sears_Neutron_News_3_26_(1992)
Li -0.19000 V.F._Sears_Neutron_News_3_26_(1992)
